data_4508046
loop_
_publ_author_name
'Thakuria, Ranjit'
'Nangia, Ashwini'

_publ_section_title
;
 Olanzapinium Salts, Isostructural Solvates, and Their Physicochemical
 Properties
;
_journal_issue 8
_journal_name_full 'Crystal Growth &amp; Design'
_journal_page_first 3672
_journal_paper_doi 10.1021/cg400692x
_journal_volume 13
_journal_year 2013
_chemical_formula_moiety 'C17 H20 N4 S, O'
_chemical_formula_sum 'C17 H20 N4 O S'
_chemical_formula_weight 328.43
_chemical_name_systematic
; 
 Olanzapine nitromethane monohydrate 
;
_space_group_IT_number 15
_symmetry_cell_setting monoclinic
_symmetry_space_group_name_Hall '-C 2yc'
_symmetry_space_group_name_H-M 'C 1 2/c 1'
_atom_sites_solution_hydrogens geom
_atom_sites_solution_primary direct
_atom_sites_solution_secondary difmap
_audit_creation_method SHELXL-97
_cell_angle_alpha 90.00
_cell_angle_beta 125.521(2)
_cell_angle_gamma 90.00
_cell_formula_units_Z 8
_cell_length_a 24.850(4)
_cell_length_b 12.4355(17)
_cell_length_c 15.128(2)
_cell_measurement_reflns_used 5152
_cell_measurement_temperature 298(2)
_cell_measurement_theta_max 26.03
_cell_measurement_theta_min 2.89
_cell_volume 3804.9(10)
_computing_cell_refinement 'Bruker SMART'
_computing_data_collection 'Bruker SMART'
_computing_data_reduction 'Bruker SAINT'
_computing_molecular_graphics 'Bruker SHELXTL'
_computing_publication_material 'Bruker SHELXTL'
_computing_structure_refinement 'SHELXL-97 (Sheldrick, 1997)'
_computing_structure_solution 'SHELXS-97 (Sheldrick, 1990)'
_diffrn_ambient_temperature 298(2)
_diffrn_measured_fraction_theta_full 0.992
_diffrn_measured_fraction_theta_max 0.992
_diffrn_measurement_device_type 'CCD area detector'
_diffrn_measurement_method 'phi and omega scans'
_diffrn_radiation_monochromator graphite
_diffrn_radiation_source 'fine-focus sealed tube'
_diffrn_radiation_type MoK\a
_diffrn_radiation_wavelength 0.71073
_diffrn_reflns_av_R_equivalents 0.0622
_diffrn_reflns_av_sigmaI/netI 0.0366
_diffrn_reflns_limit_h_max 30
_diffrn_reflns_limit_h_min -30
_diffrn_reflns_limit_k_max 15
_diffrn_reflns_limit_k_min -15
_diffrn_reflns_limit_l_max 18
_diffrn_reflns_limit_l_min -18
_diffrn_reflns_number 19429
_diffrn_reflns_theta_full 26.15
_diffrn_reflns_theta_max 26.15
_diffrn_reflns_theta_min 1.92
_exptl_absorpt_coefficient_mu 0.179
_exptl_absorpt_correction_T_max 0.9685
_exptl_absorpt_correction_T_min 0.9516
_exptl_absorpt_correction_type multi-scan
_exptl_absorpt_process_details 'Bruker AXS SADABS program'
_exptl_crystal_colour yellow
_exptl_crystal_density_diffrn 1.147
_exptl_crystal_density_method 'not measured'
_exptl_crystal_description block
_exptl_crystal_F_000 1392
_exptl_crystal_size_max 0.28
_exptl_crystal_size_mid 0.24
_exptl_crystal_size_min 0.18
_refine_diff_density_max 0.460
_refine_diff_density_min -0.179
_refine_diff_density_rms 0.056
_refine_ls_extinction_method none
_refine_ls_goodness_of_fit_ref 1.134
_refine_ls_hydrogen_treatment mixed
_refine_ls_matrix_type full
_refine_ls_number_parameters 214
_refine_ls_number_reflns 3781
_refine_ls_number_restraints 0
_refine_ls_restrained_S_all 1.134
_refine_ls_R_factor_all 0.0794
_refine_ls_R_factor_gt 0.0691
_refine_ls_shift/su_max 0.000
_refine_ls_shift/su_mean 0.000
_refine_ls_structure_factor_coef Fsqd
_refine_ls_weighting_details 'calc w=1/[\s^2^(Fo^2^)+(0.0736P)^2^+4.3642P] where P=(Fo^2^+2Fc^2^)/3'
_refine_ls_weighting_scheme calc
_refine_ls_wR_factor_gt 0.1695
_refine_ls_wR_factor_ref 0.1772
_reflns_number_gt 3294
_reflns_number_total 3781
_reflns_threshold_expression >2sigma(I)
_cod_data_source_file cg400692x_si_007.cif
_cod_data_source_block Olanzapine_nitromethane_monohydrate
_cod_depositor_comments
;
The following automatic conversions were performed:

'_symmetry_cell_setting' value 'Monoclinic' changed to 'monoclinic'
according to /home/saulius/struct/CIF-dictionaries/cif_core.dic
dictionary named 'cif_core.dic' version 2.4.2 from 2011-04-26.

Automatic conversion script
Id: cif_fix_values 1891 2012-01-12 08:04:46Z andrius 
;
_cod_original_cell_volume 3804.9(9)
_cod_original_sg_symbol_Hall '-C 2yc '
_cod_original_sg_symbol_H-M 'C2/c  '
_cod_database_code 4508046

loop_
_symmetry_equiv_pos_as_xyz
'x, y, z'
'-x, y, -z+1/2'
'x+1/2, y+1/2, z'
'-x+1/2, y+1/2, -z+1/2'
'-x, -y, -z'
'x, -y, z-1/2'
'-x+1/2, -y+1/2, -z'
'x+1/2, -y+1/2, z-1/2'

loop_
_atom_site_label
_atom_site_type_symbol
_atom_site_fract_x
_atom_site_fract_y
_atom_site_fract_z
_atom_site_U_iso_or_equiv
_atom_site_adp_type
_atom_site_occupancy
_atom_site_symmetry_multiplicity
_atom_site_calc_flag
_atom_site_refinement_flags
S1 S 0.20753(4) 0.84852(6) 0.25502(6) 0.0547(3) Uani 1 1 d .
N1 N 0.32686(11) 0.62494(17) 0.17939(18) 0.0432(5) Uani 1 1 d .
C1 C 0.26379(13) 0.64020(19) 0.1231(2) 0.0407(6) Uani 1 1 d .
N3 N 0.22327(11) 0.58176(17) 0.02948(18) 0.0451(5) Uani 1 1 d .
N2 N 0.31093(12) 0.70606(19) 0.34426(19) 0.0485(6) Uani 1 1 d .
C2 C 0.36965(13) 0.7268(2) 0.3509(2) 0.0422(6) Uani 1 1 d .
N4 N 0.14410(13) 0.44697(19) -0.15614(19) 0.0554(6) Uani 1 1 d .
C3 C 0.25408(13) 0.7474(2) 0.2509(2) 0.0422(6) Uani 1 1 d .
C4 C 0.17439(13) 0.7850(2) 0.0699(2) 0.0461(6) Uani 1 1 d .
H4 H 0.1528 0.7781 -0.0046 0.055 Uiso 1 1 calc R
C5 C 0.23088(12) 0.72186(19) 0.1473(2) 0.0401(6) Uani 1 1 d .
C6 C 0.37393(12) 0.6896(2) 0.2674(2) 0.0407(6) Uani 1 1 d .
C7 C 0.43265(14) 0.7091(2) 0.2779(2) 0.0489(6) Uani 1 1 d .
H7 H 0.4370 0.6838 0.2245 0.059 Uiso 1 1 calc R
C8 C 0.25358(15) 0.5116(2) -0.0077(2) 0.0493(7) Uani 1 1 d .
H8A H 0.2649 0.4431 0.0297 0.059 Uiso 1 1 calc R
H8B H 0.2939 0.5443 0.0088 0.059 Uiso 1 1 calc R
C9 C 0.42233(15) 0.7805(3) 0.4390(2) 0.0577(8) Uani 1 1 d .
H9 H 0.4191 0.8042 0.4940 0.069 Uiso 1 1 calc R
C10 C 0.15511(14) 0.8552(2) 0.1143(2) 0.0530(7) Uani 1 1 d .
C11 C 0.16016(13) 0.5388(2) 0.0008(2) 0.0474(6) Uani 1 1 d .
H11A H 0.1401 0.5893 0.0224 0.057 Uiso 1 1 calc R
H11B H 0.1676 0.4718 0.0392 0.057 Uiso 1 1 calc R
C12 C 0.11431(15) 0.5196(2) -0.1200(2) 0.0580(8) Uani 1 1 d .
H12A H 0.0732 0.4889 -0.1378 0.070 Uiso 1 1 calc R
H12B H 0.1042 0.5877 -0.1579 0.070 Uiso 1 1 calc R
C13 C 0.20603(16) 0.4941(2) -0.1285(2) 0.0565(7) Uani 1 1 d .
H13A H 0.1969 0.5623 -0.1659 0.068 Uiso 1 1 calc R
H13B H 0.2260 0.4466 -0.1527 0.068 Uiso 1 1 calc R
C14 C 0.48452(14) 0.7648(3) 0.3651(3) 0.0572(8) Uani 1 1 d .
H14 H 0.5225 0.7789 0.3687 0.069 Uiso 1 1 calc R
C15 C 0.47970(15) 0.7995(3) 0.4469(3) 0.0659(9) Uani 1 1 d .
H15 H 0.5148 0.8354 0.5070 0.079 Uiso 1 1 calc R
C16 C 0.0995(2) 0.4270(3) -0.2737(3) 0.0851(12) Uani 1 1 d .
H16A H 0.0593 0.3950 -0.2910 0.128 Uiso 1 1 calc R
H16B H 0.1205 0.3791 -0.2948 0.128 Uiso 1 1 calc R
H16C H 0.0896 0.4938 -0.3121 0.128 Uiso 1 1 calc R
C17 C 0.09916(17) 0.9351(3) 0.0594(3) 0.0772(11) Uani 1 1 d .
H17A H 0.1164 1.0062 0.0848 0.116 Uiso 1 1 calc R
H17B H 0.0683 0.9182 0.0762 0.116 Uiso 1 1 calc R
H17C H 0.0771 0.9317 -0.0177 0.116 Uiso 1 1 calc R
O1 O 0.32042(12) 0.75168(17) 0.54339(17) 0.0620(6) Uani 1 1 d .
H2A H 0.3162(14) 0.725(2) 0.403(2) 0.045(8) Uiso 1 1 d .

loop_
_atom_site_aniso_label
_atom_site_aniso_U_11
_atom_site_aniso_U_22
_atom_site_aniso_U_33
_atom_site_aniso_U_23
_atom_site_aniso_U_13
_atom_site_aniso_U_12
S1 0.0595(5) 0.0565(5) 0.0537(4) -0.0139(3) 0.0361(4) 0.0018(3)
N1 0.0485(13) 0.0388(11) 0.0449(12) -0.0055(9) 0.0286(11) -0.0035(9)
C1 0.0554(16) 0.0333(12) 0.0418(13) -0.0035(10) 0.0330(13) -0.0049(11)
N3 0.0519(13) 0.0403(11) 0.0487(12) -0.0131(10) 0.0323(11) -0.0090(10)
N2 0.0585(15) 0.0540(14) 0.0400(12) 0.0012(10) 0.0326(12) 0.0013(11)
C2 0.0481(14) 0.0397(13) 0.0387(13) 0.0048(10) 0.0251(12) 0.0038(11)
N4 0.0674(15) 0.0424(13) 0.0403(12) -0.0077(10) 0.0221(12) 0.0015(11)
C3 0.0494(14) 0.0389(13) 0.0453(14) -0.0035(11) 0.0314(12) -0.0047(11)
C4 0.0486(15) 0.0411(14) 0.0435(14) -0.0072(11) 0.0238(12) -0.0050(11)
C5 0.0444(14) 0.0349(12) 0.0433(13) -0.0054(10) 0.0269(12) -0.0054(10)
C6 0.0457(14) 0.0333(12) 0.0410(13) 0.0040(10) 0.0239(11) 0.0030(10)
C7 0.0500(15) 0.0514(15) 0.0456(15) 0.0017(12) 0.0279(13) 0.0063(12)
C8 0.0620(17) 0.0419(14) 0.0540(16) -0.0090(12) 0.0393(14) -0.0057(12)
C9 0.0569(18) 0.0640(19) 0.0413(15) -0.0071(13) 0.0224(14) 0.0037(14)
C10 0.0526(16) 0.0432(15) 0.0554(17) -0.0074(13) 0.0269(14) -0.0018(12)
C11 0.0485(15) 0.0404(14) 0.0515(15) -0.0099(12) 0.0280(13) -0.0054(11)
C12 0.0592(18) 0.0440(16) 0.0535(17) -0.0028(13) 0.0229(15) 0.0048(13)
C13 0.082(2) 0.0436(15) 0.0501(16) -0.0060(12) 0.0422(16) -0.0016(14)
C14 0.0406(15) 0.0641(19) 0.0581(18) -0.0013(14) 0.0237(14) -0.0012(13)
C15 0.0456(17) 0.076(2) 0.0505(17) -0.0143(16) 0.0133(14) -0.0071(15)
C16 0.095(3) 0.076(2) 0.0433(18) -0.0115(16) 0.0167(18) 0.010(2)
C17 0.069(2) 0.061(2) 0.079(2) -0.0103(17) 0.0302(19) 0.0165(17)
O1 0.0918(16) 0.0501(11) 0.0617(13) -0.0055(10) 0.0546(13) -0.0057(11)

loop_
_atom_type_symbol
_atom_type_description
_atom_type_scat_dispersion_real
_atom_type_scat_dispersion_imag
_atom_type_scat_source
C C 0.0033 0.0016 'International Tables Vol C Tables 4.2.6.8 and 6.1.1.4'
H H 0.0000 0.0000 'International Tables Vol C Tables 4.2.6.8 and 6.1.1.4'
N N 0.0061 0.0033 'International Tables Vol C Tables 4.2.6.8 and 6.1.1.4'
O O 0.0106 0.0060 'International Tables Vol C Tables 4.2.6.8 and 6.1.1.4'
S S 0.1246 0.1234 'International Tables Vol C Tables 4.2.6.8 and 6.1.1.4'

loop_
_geom_angle_atom_site_label_1
_geom_angle_atom_site_label_2
_geom_angle_atom_site_label_3
_geom_angle
C3 S1 C10 91.81(13)
C1 N1 C6 124.3(2)
N1 C1 N3 118.9(2)
N1 C1 C5 124.9(2)
N3 C1 C5 116.0(2)
C1 N3 C8 118.6(2)
C1 N3 C11 121.1(2)
C8 N3 C11 111.8(2)
C3 N2 C2 113.5(2)
C9 C2 C6 120.1(3)
C9 C2 N2 120.8(2)
C6 C2 N2 119.0(2)
C12 N4 C13 108.9(2)
C12 N4 C16 111.6(3)
C13 N4 C16 110.0(3)
C5 C3 N2 125.8(2)
C5 C3 S1 111.5(2)
N2 C3 S1 122.5(2)
C10 C4 C5 114.3(3)
C3 C5 C4 111.9(2)
C3 C5 C1 121.5(2)
C4 C5 C1 126.6(2)
C7 C6 C2 117.4(2)
C7 C6 N1 116.6(2)
C2 C6 N1 125.7(2)
C14 C7 C6 122.1(3)
N3 C8 C13 109.7(2)
C15 C9 C2 121.2(3)
C4 C10 C17 129.4(3)
C4 C10 S1 110.4(2)
C17 C10 S1 120.1(2)
N3 C11 C12 110.0(2)
N4 C12 C11 111.2(2)
N4 C13 C8 111.0(2)
C15 C14 C7 119.6(3)
C9 C15 C14 119.5(3)

loop_
_geom_bond_atom_site_label_1
_geom_bond_atom_site_label_2
_geom_bond_distance
S1 C3 1.734(3)
S1 C10 1.736(3)
N1 C1 1.291(3)
N1 C6 1.407(3)
C1 N3 1.375(3)
C1 C5 1.477(3)
N3 C8 1.462(3)
N3 C11 1.463(3)
N2 C3 1.391(4)
N2 C2 1.427(3)
C2 C9 1.381(4)
C2 C6 1.406(4)
N4 C12 1.461(4)
N4 C13 1.462(4)
N4 C16 1.471(4)
C3 C5 1.357(4)
C4 C10 1.348(4)
C4 C5 1.431(4)
C6 C7 1.394(4)
C7 C14 1.381(4)
C8 C13 1.508(4)
C9 C15 1.380(5)
C10 C17 1.506(4)
C11 C12 1.508(4)
C14 C15 1.380(5)
